data_2208015
loop_
_publ_author_name
'Xiao-Feng Cheng'
'Li-Qiang Cao'
'Wen-Bin Chen'
'Hai-Bin Song'

_publ_section_title
<i>N</i>-[1-Hydroxy-3-(methylsulfanylmethylsulfinyl)propan-2-yl]-2-oxo-2<i>H</i>-chromene-3-carboxamide
_journal_coeditor_code CI6749
_journal_issue 2
_journal_name_full 'Acta Crystallographica Section E'
_journal_page_first o721
_journal_page_last o723
_journal_paper_doi 10.1107/S160053680600208X
_journal_volume 62
_journal_year 2006
_chemical_formula_iupac 'C15 H17 N O5 S2'
_chemical_formula_moiety 'C15 H17 N O5 S2'
_chemical_formula_sum 'C15 H17 N O5 S2'
_chemical_formula_weight 355.42
_chemical_melting_point 428
_chemical_name_systematic
;
N-[1-Hydroxy-3-(methylsulfanylmethylsulfinyl)propan-2-yl]-2-oxo-
2H-chromene-3-carboxamide
;
_space_group_IT_number 4
_symmetry_cell_setting monoclinic
_symmetry_space_group_name_Hall 'P 2yb'
_symmetry_space_group_name_H-M 'P 1 21 1'
_atom_sites_solution_hydrogens geom
_atom_sites_solution_primary direct
_atom_sites_solution_secondary difmap
_cell_angle_alpha 90.00
_cell_angle_beta 98.341(2)
_cell_angle_gamma 90.00
_cell_formula_units_Z 2
_cell_length_a 10.3234(17)
_cell_length_b 5.2159(9)
_cell_length_c 15.448(3)
_cell_measurement_reflns_used 2819
_cell_measurement_temperature 294(2)
_cell_measurement_theta_max 26.36
_cell_measurement_theta_min 2.55
_cell_volume 823.0(3)
_computing_cell_refinement 'SAINT (Bruker, 1999)'
_computing_data_collection 'SMART (Bruker, 1998)'
_computing_data_reduction SAINT
_computing_molecular_graphics 'SHELXTL (Bruker, 1999)'
_computing_publication_material SHELXTL
_computing_structure_refinement 'SHELXL97 (Sheldrick, 1997)'
_computing_structure_solution 'SHELXS97 (Sheldrick, 1997)'
_diffrn_ambient_temperature 294(2)
_diffrn_measured_fraction_theta_full 0.995
_diffrn_measured_fraction_theta_max 0.995
_diffrn_measurement_device_type 'Bruker SMART 1000 CCD area-detector'
_diffrn_measurement_method '\f and \w'
_diffrn_radiation_monochromator graphite
_diffrn_radiation_source 'fine-focus sealed tube'
_diffrn_radiation_type MoK\a
_diffrn_radiation_wavelength 0.71073
_diffrn_reflns_av_R_equivalents 0.0168
_diffrn_reflns_av_sigmaI/netI 0.0279
_diffrn_reflns_limit_h_max 12
_diffrn_reflns_limit_h_min -10
_diffrn_reflns_limit_k_max 5
_diffrn_reflns_limit_k_min -6
_diffrn_reflns_limit_l_max 18
_diffrn_reflns_limit_l_min -19
_diffrn_reflns_number 4696
_diffrn_reflns_theta_full 26.38
_diffrn_reflns_theta_max 26.38
_diffrn_reflns_theta_min 1.33
_diffrn_standards_number 0
_exptl_absorpt_coefficient_mu 0.347
_exptl_absorpt_correction_T_max 0.939
_exptl_absorpt_correction_T_min 0.816
_exptl_absorpt_correction_type multi-scan
_exptl_absorpt_process_details '(SADABS; Sheldrick, 1996)'
_exptl_crystal_colour colourless
_exptl_crystal_density_diffrn 1.434
_exptl_crystal_density_method 'not measured'
_exptl_crystal_description Plate
_exptl_crystal_F_000 372
_exptl_crystal_size_max 0.38
_exptl_crystal_size_mid 0.22
_exptl_crystal_size_min 0.18
_refine_diff_density_max 0.147
_refine_diff_density_min -0.201
_refine_ls_abs_structure_details 'Flack (1983), with 859 Friedel pairs'
_refine_ls_abs_structure_Flack 0.07(7)
_refine_ls_extinction_method none
_refine_ls_goodness_of_fit_ref 1.086
_refine_ls_hydrogen_treatment mixed
_refine_ls_matrix_type full
_refine_ls_number_parameters 215
_refine_ls_number_reflns 2740
_refine_ls_number_restraints 1
_refine_ls_restrained_S_all 1.086
_refine_ls_R_factor_all 0.0337
_refine_ls_R_factor_gt 0.0293
_refine_ls_shift/su_max 0.002
_refine_ls_shift/su_mean 0.000
_refine_ls_structure_factor_coef Fsqd
_refine_ls_weighting_details 'calc w = 1/[\s^2^(Fo^2^)+(0.0372P)^2^+0.0863P] where P=(Fo^2^+2Fc^2^)/3'
_refine_ls_weighting_scheme calc
_refine_ls_wR_factor_gt 0.0694
_refine_ls_wR_factor_ref 0.0724
_reflns_number_gt 2521
_reflns_number_total 2740
_reflns_threshold_expression I>2\s(I)
_cod_data_source_file ci6749.cif
_cod_data_source_block I
_cod_depositor_comments
;
The following automatic conversions were performed:
'_symmetry_cell_setting' value 'Monoclinic' changed to 'monoclinic'
according to '/home/saulius/struct/CIF-dictionaries/cif_core.dic'
dictionary named 'cif_core.dic' version 2.4.1 from 2010-06-29.

Automatic conversion script
Id: cif_fix_enum 1527 2010-12-29 10:47:43Z saulius 

The following automatic conversions were performed:

'_symmetry_cell_setting' value 'Monoclinic' changed to 'monoclinic'
according to /home/saulius/struct/CIF-dictionaries/cif_core.dic
dictionary named 'cif_core.dic' version 2.4.1 from 2010-06-29.

Automatic conversion script
Id: cif_fix_values 1715 2011-07-08 13:25:40Z adriana 
;
_cod_original_sg_symbol_H-M 'P 21'
_cod_database_code 2208015
_cod_database_fobs_code 2208015

loop_
_symmetry_equiv_pos_as_xyz
'x, y, z'
'-x, y+1/2, -z'

loop_
_atom_site_label
_atom_site_fract_x
_atom_site_fract_y
_atom_site_fract_z
_atom_site_U_iso_or_equiv
_atom_site_adp_type
_atom_site_calc_flag
_atom_site_refinement_flags
_atom_site_occupancy
_atom_site_type_symbol
S1 0.69535(4) 0.22678(10) 0.67731(3) 0.03173(13) Uani d . 1 S
S2 0.98103(5) 0.27297(14) 0.66801(4) 0.0536(2) Uani d . 1 S
O1 0.36544(17) 0.4664(3) 0.98699(10) 0.0492(4) Uani d . 1 O
O2 0.47392(19) 0.5564(4) 0.87850(11) 0.0655(6) Uani d . 1 O
O3 0.29312(18) -0.0557(3) 0.73008(10) 0.0504(5) Uani d . 1 O
O4 0.31550(16) 0.6686(3) 0.57659(10) 0.0412(4) Uani d . 1 O
H4 0.303(3) 0.708(6) 0.6228(17) 0.062 Uiso d . 1 H
O5 0.69014(15) -0.0475(3) 0.64834(10) 0.0415(4) Uani d . 1 O
N1 0.41612(17) 0.3013(4) 0.72424(11) 0.0334(4) Uani d . 1 N
H1A 0.444(2) 0.427(5) 0.7470(16) 0.040 Uiso d . 1 H
C1 0.2795(2) 0.3204(5) 1.02592(14) 0.0398(5) Uani d . 1 C
C2 0.2590(3) 0.3881(6) 1.10956(15) 0.0549(7) Uani d . 1 C
H2 0.3026 0.5275 1.1378 0.066 Uiso calc R 1 H
C3 0.1738(3) 0.2474(7) 1.14992(14) 0.0593(7) Uani d . 1 C
H3 0.1586 0.2935 1.2057 0.071 Uiso calc R 1 H
C4 0.1092(3) 0.0364(7) 1.10907(16) 0.0605(8) Uani d . 1 C
H4A 0.0524 -0.0592 1.1378 0.073 Uiso calc R 1 H
C5 0.1298(3) -0.0312(6) 1.02529(15) 0.0511(6) Uani d . 1 C
H5 0.0867 -0.1719 0.9975 0.061 Uiso calc R 1 H
C6 0.2158(2) 0.1136(5) 0.98282(13) 0.0387(5) Uani d . 1 C
C7 0.2427(2) 0.0605(5) 0.89574(13) 0.0389(5) Uani d . 1 C
H7 0.2004 -0.0764 0.8651 0.047 Uiso calc R 1 H
C8 0.32696(19) 0.2023(5) 0.85727(12) 0.0337(4) Uani d . 1 C
C9 0.3952(2) 0.4165(5) 0.90456(14) 0.0421(6) Uani d . 1 C
C10 0.3451(2) 0.1378(4) 0.76487(13) 0.0346(5) Uani d . 1 C
C11 0.42959(18) 0.2723(4) 0.63170(12) 0.0308(4) Uani d . 1 C
H11 0.4300 0.0888 0.6181 0.037 Uiso calc R 1 H
C12 0.3144(2) 0.3968(5) 0.57295(14) 0.0361(5) Uani d . 1 C
H12A 0.3161 0.3434 0.5130 0.043 Uiso calc R 1 H
H12B 0.2333 0.3350 0.5902 0.043 Uiso calc R 1 H
C13 0.55854(19) 0.3872(4) 0.61373(13) 0.0323(5) Uani d . 1 C
H13A 0.5609 0.5682 0.6283 0.039 Uiso calc R 1 H
H13B 0.5652 0.3710 0.5520 0.039 Uiso calc R 1 H
C14 0.8196(2) 0.3843(4) 0.62552(15) 0.0384(5) Uani d . 1 C
H14A 0.8030 0.3528 0.5630 0.046 Uiso calc R 1 H
H14B 0.8148 0.5678 0.6347 0.046 Uiso calc R 1 H
C15 0.9963(2) 0.0077(5) 0.5961(2) 0.0595(7) Uani d . 1 C
H15A 1.0042 0.0710 0.5387 0.089 Uiso calc R 1 H
H15B 0.9202 -0.0993 0.5930 0.089 Uiso calc R 1 H
H15C 1.0728 -0.0903 0.6180 0.089 Uiso calc R 1 H

loop_
_atom_site_aniso_label
_atom_site_aniso_U_11
_atom_site_aniso_U_22
_atom_site_aniso_U_33
_atom_site_aniso_U_12
_atom_site_aniso_U_13
_atom_site_aniso_U_23
S1 0.0353(2) 0.0301(3) 0.0308(2) 0.0003(2) 0.00782(17) 0.0004(2)
S2 0.0343(3) 0.0680(5) 0.0579(4) -0.0006(3) 0.0043(2) -0.0123(4)
O1 0.0627(11) 0.0498(11) 0.0352(8) -0.0108(9) 0.0074(7) -0.0130(8)
O2 0.0747(12) 0.0728(14) 0.0513(10) -0.0413(11) 0.0176(9) -0.0216(11)
O3 0.0750(12) 0.0438(10) 0.0366(8) -0.0250(9) 0.0222(8) -0.0126(8)
O4 0.0512(9) 0.0394(10) 0.0338(8) 0.0071(7) 0.0090(7) -0.0011(7)
O5 0.0482(9) 0.0269(9) 0.0505(9) 0.0004(7) 0.0108(7) 0.0031(7)
N1 0.0385(9) 0.0304(11) 0.0325(9) -0.0070(8) 0.0096(7) -0.0049(8)
C1 0.0481(13) 0.0419(13) 0.0292(10) 0.0069(10) 0.0052(9) -0.0012(10)
C2 0.0745(18) 0.0578(18) 0.0319(12) 0.0078(14) 0.0058(12) -0.0091(12)
C3 0.0799(17) 0.072(2) 0.0277(10) 0.0170(17) 0.0136(11) -0.0006(15)
C4 0.0716(18) 0.077(2) 0.0369(13) 0.0093(16) 0.0209(12) 0.0130(15)
C5 0.0613(16) 0.0566(17) 0.0379(12) -0.0024(13) 0.0156(11) 0.0023(12)
C6 0.0470(12) 0.0417(14) 0.0279(10) 0.0046(10) 0.0070(9) 0.0018(10)
C7 0.0494(12) 0.0375(13) 0.0308(11) -0.0035(11) 0.0086(9) -0.0051(10)
C8 0.0380(10) 0.0338(12) 0.0293(9) -0.0003(9) 0.0051(7) -0.0029(10)
C9 0.0460(13) 0.0463(14) 0.0336(11) -0.0037(11) 0.0041(9) -0.0107(11)
C10 0.0379(11) 0.0351(13) 0.0316(10) -0.0013(9) 0.0074(8) -0.0032(9)
C11 0.0371(10) 0.0277(12) 0.0289(9) -0.0053(9) 0.0088(8) -0.0028(9)
C12 0.0367(11) 0.0391(13) 0.0329(11) -0.0055(9) 0.0061(9) -0.0040(10)
C13 0.0345(11) 0.0275(11) 0.0361(11) -0.0003(8) 0.0096(8) 0.0037(9)
C14 0.0342(11) 0.0308(12) 0.0518(13) -0.0024(9) 0.0119(10) -0.0009(10)
C15 0.0437(14) 0.0431(16) 0.095(2) 0.0021(12) 0.0198(13) -0.0053(15)

loop_
_atom_type_symbol
_atom_type_description
_atom_type_scat_dispersion_real
_atom_type_scat_dispersion_imag
_atom_type_scat_source
C C 0.0033 0.0016 'International Tables Vol C Tables 4.2.6.8 and 6.1.1.4'
H H 0.0000 0.0000 'International Tables Vol C Tables 4.2.6.8 and 6.1.1.4'
N N 0.0061 0.0033 'International Tables Vol C Tables 4.2.6.8 and 6.1.1.4'
O O 0.0106 0.0060 'International Tables Vol C Tables 4.2.6.8 and 6.1.1.4'
S S 0.1246 0.1234 'International Tables Vol C Tables 4.2.6.8 and 6.1.1.4'

loop_
_geom_angle_atom_site_label_1
_geom_angle_atom_site_label_2
_geom_angle_atom_site_label_3
_geom_angle
_geom_angle_publ_flag
O5 S1 C13 106.79(10) yes
O5 S1 C14 107.42(10) yes
C13 S1 C14 95.62(10) yes
C15 S2 C14 100.56(12) yes
C1 O1 C9 123.04(19) no
C12 O4 H4 107(2) no
C10 N1 C11 121.87(18) no
C10 N1 H1A 121.3(18) no
C11 N1 H1A 116.3(18) no
O1 C1 C6 120.96(19) no
O1 C1 C2 117.6(2) no
C6 C1 C2 121.4(2) no
C3 C2 C1 119.1(3) no
C3 C2 H2 120.5 no
C1 C2 H2 120.5 no
C2 C3 C4 121.1(2) no
C2 C3 H3 119.4 no
C4 C3 H3 119.4 no
C5 C4 C3 119.8(3) no
C5 C4 H4A 120.1 no
C3 C4 H4A 120.1 no
C4 C5 C6 119.6(3) no
C4 C5 H5 120.2 no
C6 C5 H5 120.2 no
C1 C6 C5 119.0(2) no
C1 C6 C7 117.2(2) no
C5 C6 C7 123.8(2) no
C8 C7 C6 122.2(2) no
C8 C7 H7 118.9 no
C6 C7 H7 118.9 no
C7 C8 C9 119.75(18) no
C7 C8 C10 118.3(2) no
C9 C8 C10 121.94(19) no
O2 C9 O1 116.5(2) no
O2 C9 C8 126.6(2) no
O1 C9 C8 116.8(2) no
O3 C10 N1 123.5(2) no
O3 C10 C8 119.5(2) no
N1 C10 C8 117.01(19) no
N1 C11 C13 110.30(16) no
N1 C11 C12 111.05(16) no
C13 C11 C12 110.48(17) no
N1 C11 H11 108.3 no
C13 C11 H11 108.3 no
C12 C11 H11 108.3 no
O4 C12 C11 113.49(18) no
O4 C12 H12A 108.9 no
C11 C12 H12A 108.9 no
O4 C12 H12B 108.9 no
C11 C12 H12B 108.9 no
H12A C12 H12B 107.7 no
C11 C13 S1 110.76(14) no
C11 C13 H13A 109.5 no
S1 C13 H13A 109.5 no
C11 C13 H13B 109.5 no
S1 C13 H13B 109.5 no
H13A C13 H13B 108.1 no
S2 C14 S1 111.84(12) no
S2 C14 H14A 109.2 no
S1 C14 H14A 109.2 no
S2 C14 H14B 109.2 no
S1 C14 H14B 109.2 no
H14A C14 H14B 107.9 no
S2 C15 H15A 109.5 no
S2 C15 H15B 109.5 no
H15A C15 H15B 109.5 no
S2 C15 H15C 109.5 no
H15A C15 H15C 109.5 no
H15B C15 H15C 109.5 no

loop_
_geom_bond_atom_site_label_1
_geom_bond_atom_site_label_2
_geom_bond_distance
_geom_bond_publ_flag
S1 O5 1.4976(17) no
S1 C13 1.805(2) yes
S1 C14 1.805(2) yes
S2 C15 1.796(3) yes
S2 C14 1.797(2) yes
O1 C1 1.372(3) no
O1 C9 1.377(3) no
O2 C9 1.204(3) no
O3 C10 1.229(3) no
O4 C12 1.419(3) no
O4 H4 0.77(3) no
N1 C10 1.339(3) no
N1 C11 1.464(2) no
N1 H1A 0.78(3) no
C1 C6 1.383(3) no
C1 C2 1.385(3) no
C2 C3 1.364(4) no
C2 H2 0.93 no
C3 C4 1.390(5) no
C3 H3 0.93 no
C4 C5 1.387(3) no
C4 H4A 0.93 no
C5 C6 1.400(3) no
C5 H5 0.93 no
C6 C7 1.439(3) no
C7 C8 1.344(3) no
C7 H7 0.93 no
C8 C9 1.459(3) no
C8 C10 1.504(3) no
C11 C13 1.522(3) no
C11 C12 1.532(3) no
C11 H11 0.98 no
C12 H12A 0.97 no
C12 H12B 0.97 no
C13 H13A 0.97 no
C13 H13B 0.97 no
C14 H14A 0.97 no
C14 H14B 0.97 no
C15 H15A 0.96 no
C15 H15B 0.96 no
C15 H15C 0.96 no

loop_
_geom_hbond_atom_site_label_D
_geom_hbond_atom_site_label_H
_geom_hbond_atom_site_label_A
_geom_hbond_site_symmetry_A
_geom_hbond_distance_DH
_geom_hbond_distance_HA
_geom_hbond_distance_DA
_geom_hbond_angle_DHA
_geom_hbond_publ_flag
N1 H1A O2 . 0.78(3) 2.12(2) 2.719(2) 134(2) yes
O4 H4 O3 1_565 0.77(3) 2.08(3) 2.811(2) 158(3) yes
C13 H13A O5 1_565 0.97 2.40 3.258(3) 147 yes
C14 H14A O4 2_646 0.97 2.51 3.420(3) 156 yes
C14 H14B O5 1_565 0.97 2.41 3.291(3) 151 yes
C7 H7 O3 . 0.93 2.42 2.752(3) 101 no
C11 H11 O4 1_545 0.98 2.53 3.426(3) 152 yes
C12 H12A O5 2_656 0.97 2.55 3.424(3) 150 no

loop_
_geom_torsion_atom_site_label_1
_geom_torsion_atom_site_label_2
_geom_torsion_atom_site_label_3
_geom_torsion_atom_site_label_4
_geom_torsion
_geom_torsion_publ_flag
C9 O1 C1 C6 -0.9(3) no
C9 O1 C1 C2 179.2(2) no
O1 C1 C2 C3 179.7(2) no
C6 C1 C2 C3 -0.1(4) no
C1 C2 C3 C4 0.9(4) no
C2 C3 C4 C5 -1.0(5) no
C3 C4 C5 C6 0.2(4) no
O1 C1 C6 C5 179.5(2) no
C2 C1 C6 C5 -0.6(3) no
O1 C1 C6 C7 -0.5(3) no
C2 C1 C6 C7 179.3(2) no
C4 C5 C6 C1 0.6(4) no
C4 C5 C6 C7 -179.4(2) no
C1 C6 C7 C8 0.7(3) no
C5 C6 C7 C8 -179.3(2) no
C6 C7 C8 C9 0.5(3) no
C6 C7 C8 C10 -177.9(2) no
C1 O1 C9 O2 -178.7(2) no
C1 O1 C9 C8 2.1(3) no
C7 C8 C9 O2 179.0(3) no
C10 C8 C9 O2 -2.7(4) no
C7 C8 C9 O1 -1.9(3) no
C10 C8 C9 O1 176.5(2) no
C11 N1 C10 O3 4.7(3) no
C11 N1 C10 C8 -173.84(18) no
C7 C8 C10 O3 -7.0(3) no
C9 C8 C10 O3 174.6(2) no
C7 C8 C10 N1 171.6(2) no
C9 C8 C10 N1 -6.8(3) no
C10 N1 C11 C13 -152.47(19) no
C10 N1 C11 C12 84.7(2) no
N1 C11 C12 O4 70.7(2) no
C13 C11 C12 O4 -52.1(2) no
N1 C11 C13 S1 60.7(2) no
C12 C11 C13 S1 -176.12(14) no
O5 S1 C13 C11 62.13(16) no
C14 S1 C13 C11 172.25(15) no
C15 S2 C14 S1 89.21(15) no
O5 S1 C14 S2 -68.83(14) no
C13 S1 C14 S2 -178.41(13) no

loop_
_cod_related_entry_id
_cod_related_entry_database
_cod_related_entry_code
1 ChemSpider 21179804
